data_8100492
loop_
_publ_author_name
'Wartchow, Rudolf'
'M\"uller, Lena'
'Binnewies, Michael'

_publ_section_title
;
Crystal structure of manganese gallium germanium silicon oxide (garnet 
type), Mn~3~(Ga~2-y~Mn~y~)(Ge~3-z~Si~z~)O~12~ (y = 0.6, z = 0.14; 
y = 0.44, z = 0), and of manganese gallium germanium silicon oxide 
(braunite type), Mn(Mn~6-y~Ga~y~)(Si~1-z~Ge~z~)O~12~ (y = 0.7, z = 
0.4)
;
_journal_issue 4
_journal_name_full 'Zeitschrift f\"ur Kristallographie - New Crystal Structures'
_journal_page_first 373
_journal_page_last 375
_journal_volume 218
_journal_year 2003
_chemical_formula_structural 'Mn3 (Ga1.56 Mn0.44) Ge O12'
_chemical_formula_sum 'Ga1.56 Ge3 Mn3.44 O12'
_chemical_formula_weight 707.56
_chemical_name_common 'manganese gallium germanium garnet'
_space_group_IT_number 230
_symmetry_cell_setting cubic
_symmetry_space_group_name_Hall '-I 4bd 2c 3'
_symmetry_space_group_name_H-M 'I a -3 d'
_cell_angle_alpha 90.00
_cell_angle_beta 90.00
_cell_angle_gamma 90.00
_cell_formula_units_Z 8
_cell_length_a 12.049(3)
_cell_length_b 12.049(3)
_cell_length_c 12.049(3)
_cell_measurement_temperature 300(2)
_cell_volume 1749.3(8)
_diffrn_ambient_temperature 300(2)
_exptl_crystal_density_diffrn 5.373
_cod_original_sg_symbol_H-M 'I a 3 d'
_cod_database_code 8100492

loop_
_symmetry_equiv_pos_as_xyz
'x, y, z'
'y, z, x'
'z, x, y'
'x+1/2, y, -z+1/2'
'y+1/2, z, -x+1/2'
'z+1/2, x, -y+1/2'
'y+1/2, -z+1/2, -x'
'z+1/2, -x+1/2, -y'
'-z, x+1/2, -y+1/2'
'-x, y+1/2, -z+1/2'
'-y, z+1/2, -x+1/2'
'x+1/2, -y+1/2, -z'
'y+1/4, x+1/4, z+1/4'
'z+1/4, y+1/4, x+1/4'
'x+1/4, z+1/4, y+1/4'
'y+1/4, x+3/4, -z+3/4'
'z+1/4, y+3/4, -x+3/4'
'x+1/4, z+3/4, -y+3/4'
'-z+3/4, y+3/4, -x+1/4'
'-x+3/4, z+3/4, -y+1/4'
'x+3/4, -z+1/4, -y+3/4'
'y+3/4, -x+1/4, -z+3/4'
'z+3/4, -y+1/4, -x+3/4'
'-y+3/4, x+3/4, -z+1/4'
'x+1/2, y+1/2, z+1/2'
'y+1/2, z+1/2, x+1/2'
'z+1/2, x+1/2, y+1/2'
'x+1, y+1/2, -z+1'
'y+1, z+1/2, -x+1'
'z+1, x+1/2, -y+1'
'y+1, -z+1, -x+1/2'
'z+1, -x+1, -y+1/2'
'-z+1/2, x+1, -y+1'
'-x+1/2, y+1, -z+1'
'-y+1/2, z+1, -x+1'
'x+1, -y+1, -z+1/2'
'y+3/4, x+3/4, z+3/4'
'z+3/4, y+3/4, x+3/4'
'x+3/4, z+3/4, y+3/4'
'y+3/4, x+5/4, -z+5/4'
'z+3/4, y+5/4, -x+5/4'
'x+3/4, z+5/4, -y+5/4'
'-z+5/4, y+5/4, -x+3/4'
'-x+5/4, z+5/4, -y+3/4'
'x+5/4, -z+3/4, -y+5/4'
'y+5/4, -x+3/4, -z+5/4'
'z+5/4, -y+3/4, -x+5/4'
'-y+5/4, x+5/4, -z+3/4'
'-x, -y, -z'
'-y, -z, -x'
'-z, -x, -y'
'-x-1/2, -y, z-1/2'
'-y-1/2, -z, x-1/2'
'-z-1/2, -x, y-1/2'
'-y-1/2, z-1/2, x'
'-z-1/2, x-1/2, y'
'z, -x-1/2, y-1/2'
'x, -y-1/2, z-1/2'
'y, -z-1/2, x-1/2'
'-x-1/2, y-1/2, z'
'-y-1/4, -x-1/4, -z-1/4'
'-z-1/4, -y-1/4, -x-1/4'
'-x-1/4, -z-1/4, -y-1/4'
'-y-1/4, -x-3/4, z-3/4'
'-z-1/4, -y-3/4, x-3/4'
'-x-1/4, -z-3/4, y-3/4'
'z-3/4, -y-3/4, x-1/4'
'x-3/4, -z-3/4, y-1/4'
'-x-3/4, z-1/4, y-3/4'
'-y-3/4, x-1/4, z-3/4'
'-z-3/4, y-1/4, x-3/4'
'y-3/4, -x-3/4, z-1/4'
'-x+1/2, -y+1/2, -z+1/2'
'-y+1/2, -z+1/2, -x+1/2'
'-z+1/2, -x+1/2, -y+1/2'
'-x, -y+1/2, z'
'-y, -z+1/2, x'
'-z, -x+1/2, y'
'-y, z, x+1/2'
'-z, x, y+1/2'
'z+1/2, -x, y'
'x+1/2, -y, z'
'y+1/2, -z, x'
'-x, y, z+1/2'
'-y+1/4, -x+1/4, -z+1/4'
'-z+1/4, -y+1/4, -x+1/4'
'-x+1/4, -z+1/4, -y+1/4'
'-y+1/4, -x-1/4, z-1/4'
'-z+1/4, -y-1/4, x-1/4'
'-x+1/4, -z-1/4, y-1/4'
'z-1/4, -y-1/4, x+1/4'
'x-1/4, -z-1/4, y+1/4'
'-x-1/4, z+1/4, y-1/4'
'-y-1/4, x+1/4, z-1/4'
'-z-1/4, y+1/4, x-1/4'
'y-1/4, -x-1/4, z+1/4'

loop_
_atom_site_aniso_label
_atom_site_aniso_U_11
_atom_site_aniso_U_22
_atom_site_aniso_U_33
_atom_site_aniso_U_23
_atom_site_aniso_U_13
_atom_site_aniso_U_12
Mn1 0.0117(3) 0.0117(3) 0.0049(5) 0.000 0.000 0.0022(3)
Ga1 0.0040(4) 0.0040(4) 0.0040(4) -0.00006(14) -0.00006(14) -0.00006(14)
Mn2 0.0040(4) 0.0040(4) 0.0040(4) -0.00006(14) -0.00006(14) -0.00006(14)
Ge1 0.0054(3) 0.0054(3) 0.0037(3) 0.000 0.000 0.000
O1 0.0098(10) 0.0115(10) 0.0076(9) -0.0006(7) 0.0005(7) 0.0003(8)

loop_
_atom_site_label
_atom_site_type_symbol
_atom_site_fract_x
_atom_site_fract_y
_atom_site_fract_z
_atom_site_U_iso_or_equiv
_atom_site_thermal_displace_type
_atom_site_occupancy
_atom_site_calc_flag
_atom_site_refinement_flags
_atom_site_disorder_group
Mn1 Mn 0.0000 0.2500 0.1250 0.0094(3) Uani 1 d S .
Ga1 Ga 0.0000 0.0000 0.0000 0.0040(4) Uani 0.78(2) d SP .
Mn2 Mn 0.0000 0.0000 0.0000 0.0040(4) Uani 0.22(2) d SP .
Ge1 Ge 0.0000 0.2500 0.3750 0.0048(2) Uani 1 d S .
O1 O -0.0300(2) 0.0526(2) 0.15237(15) 0.0096(4) Uani 1 d . .

loop_
_geom_bond_atom_site_label_1
_geom_bond_atom_site_label_2
_geom_bond_distance
_geom_bond_site_symmetry_2
_geom_bond_publ_flag
Mn1 O1 2.297(2) 2 ?
Mn1 O1 2.428(2) . ?
Mn1 Ge1 3.0122(8) . ?
Ga1 O1 1.976(2) . ?
Ge1 O1 1.759(2) 79 ?
O1 Ge1 1.759(2) 6_455 ?
O1 Mn1 2.297(2) 3 ?
